data_7000903
loop_
_publ_author_name
'Aragoni, M. Carla'
'Arca, Massimiliano'
'Crespo, Miriam'
'Devillanova, Francesco A.'
'Hursthouse, Michael B.'
'Huth, Susanne L.'
'Isaia, Francesco'
'Lippolis, Vito'
'Verani, Gaetano'

_publ_section_title
;
 Investigation on the reactivity of dithiophosphonato/dithiophosphato
 NiII complexes towards 2,4,6-tris-2-pyridyl-1,3,5-triazine:
 developments and new perspectives
;
_journal_issue 14
_journal_name_full 'Dalton Transactions'
_journal_page_first 2510
_journal_page_last 2520
_journal_paper_doi 10.1039/b819326f
_journal_year 2009
_chemical_formula_sum 'C38 H40 N6 Ni O4 P2 S4'
_chemical_formula_weight 893.65
_chemical_name_systematic
;
?
;
_space_group_IT_number 61
_symmetry_cell_setting orthorhombic
_symmetry_space_group_name_Hall '-P 2ac 2ab'
_symmetry_space_group_name_H-M 'P b c a'
_atom_sites_solution_hydrogens geom
_atom_sites_solution_primary direct
_atom_sites_solution_secondary difmap
_audit_creation_method SHELXL-97
_cell_angle_alpha 90.00
_cell_angle_beta 90.00
_cell_angle_gamma 90.00
_cell_formula_units_Z 8
_cell_length_a 12.0483(15)
_cell_length_b 25.569(3)
_cell_length_c 26.479(2)
_cell_measurement_reflns_used 5941
_cell_measurement_temperature 120(2)
_cell_measurement_theta_max 27.48
_cell_measurement_theta_min 2.91
_cell_volume 8157.2(15)
_computing_cell_refinement 'DENZO (Otwinowski & Minor, 1997) & COLLECT (Hooft, 1998)'
_computing_data_collection 'COLLECT (Hoof, 1998)'
_computing_data_reduction 'DENZO (Otwinowski & Minor, 1997) & COLLECT (Hooft, 1998)'
_computing_structure_refinement 'SHELXL-97 (Sheldrick, 1997)'
_computing_structure_solution 'SHELXS-97 (Sheldrick, 1997)'
_diffrn_ambient_temperature 120(2)
_diffrn_detector_area_resol_mean 9.091
_diffrn_measured_fraction_theta_full 0.902
_diffrn_measured_fraction_theta_max 0.902
_diffrn_measurement_device_type 'Bruker-Nonius KappaCCD'
_diffrn_measurement_method '\F & \w scans'
_diffrn_radiation_monochromator graphite
_diffrn_radiation_source 'Bruker-Nonius FR591 rotating anode'
_diffrn_radiation_type MoK\a
_diffrn_radiation_wavelength 0.71073
_diffrn_reflns_av_R_equivalents 0.1640
_diffrn_reflns_av_sigmaI/netI 0.0977
_diffrn_reflns_limit_h_max 11
_diffrn_reflns_limit_h_min -12
_diffrn_reflns_limit_k_max 26
_diffrn_reflns_limit_k_min -26
_diffrn_reflns_limit_l_max 27
_diffrn_reflns_limit_l_min -27
_diffrn_reflns_number 39380
_diffrn_reflns_theta_full 21.81
_diffrn_reflns_theta_max 21.81
_diffrn_reflns_theta_min 2.97
_exptl_absorpt_coefficient_mu 0.807
_exptl_absorpt_correction_T_max 0.8684
_exptl_absorpt_correction_T_min 0.7823
_exptl_absorpt_correction_type multi-scan
_exptl_absorpt_process_details 'SORTAV (Blessing, 1997)'
_exptl_crystal_colour 'dark green'
_exptl_crystal_density_diffrn 1.455
_exptl_crystal_density_method 'not measured'
_exptl_crystal_description 'cut block'
_exptl_crystal_F_000 3712
_exptl_crystal_size_max 0.32
_exptl_crystal_size_mid 0.20
_exptl_crystal_size_min 0.18
_refine_diff_density_max 0.518
_refine_diff_density_min -0.395
_refine_diff_density_rms 0.087
_refine_ls_extinction_method none
_refine_ls_goodness_of_fit_ref 1.082
_refine_ls_hydrogen_treatment constr
_refine_ls_matrix_type full
_refine_ls_number_parameters 496
_refine_ls_number_reflns 4411
_refine_ls_number_restraints 36
_refine_ls_restrained_S_all 1.079
_refine_ls_R_factor_all 0.1266
_refine_ls_R_factor_gt 0.0666
_refine_ls_shift/su_max 0.001
_refine_ls_shift/su_mean 0.000
_refine_ls_structure_factor_coef Fsqd
_refine_ls_weighting_details 'calc w=1/[\s^2^(Fo^2^)+(0.0413P)^2^+46.1118P] where P=(Fo^2^+2Fc^2^)/3'
_refine_ls_weighting_scheme calc
_refine_ls_wR_factor_gt 0.1319
_refine_ls_wR_factor_ref 0.1527
_reflns_number_gt 2772
_reflns_number_total 4411
_reflns_threshold_expression >2sigma(I)
_cod_data_source_file b819326f.txt
_cod_data_source_block 03mma002
_cod_depositor_comments
;
The following automatic conversions were performed:
'_symmetry_cell_setting' value 'Orthorhombic' changed to 'orthorhombic'
according to '/home/saulius/struct/CIF-dictionaries/cif_core.dic'
dictionary named 'cif_core.dic' version 2.4.1 from 2010-06-29.

Automatic conversion script
Id: cif_fix_enum 1527 2010-12-29 10:47:43Z saulius 
;
_cod_original_cell_volume 8157.1(15)
_cod_original_sg_symbol_H-M Pbca
_cod_database_code 7000903

loop_
_symmetry_equiv_pos_as_xyz
'x, y, z'
'-x+1/2, -y, z+1/2'
'-x, y+1/2, -z+1/2'
'x+1/2, -y+1/2, -z'
'-x, -y, -z'
'x-1/2, y, -z-1/2'
'x, -y-1/2, z-1/2'
'-x-1/2, y-1/2, z'

loop_
_atom_site_label
_atom_site_type_symbol
_atom_site_fract_x
_atom_site_fract_y
_atom_site_fract_z
_atom_site_U_iso_or_equiv
_atom_site_adp_type
_atom_site_occupancy
_atom_site_symmetry_multiplicity
_atom_site_calc_flag
_atom_site_refinement_flags
_atom_site_disorder_assembly
_atom_site_disorder_group
C1 C 0.3839(8) 0.0874(3) 0.5657(3) 0.028(2) Uani 1 1 d . . .
C2 C 0.4581(8) 0.1006(3) 0.5283(4) 0.034(3) Uani 1 1 d . . .
H2 H 0.5128 0.1264 0.5353 0.041 Uiso 1 1 calc R . .
C3 C 0.4561(8) 0.0778(4) 0.4810(3) 0.035(3) Uani 1 1 d . . .
H3 H 0.5080 0.0878 0.4558 0.042 Uiso 1 1 calc R . .
C4 C 0.3769(10) 0.0400(4) 0.4714(3) 0.039(3) Uani 1 1 d . . .
C5 C 0.3019(9) 0.0255(4) 0.5074(4) 0.046(3) Uani 1 1 d . . .
H5 H 0.2477 -0.0005 0.5002 0.055 Uiso 1 1 calc R . .
C6 C 0.3058(9) 0.0489(4) 0.5542(4) 0.053(3) Uani 1 1 d . . .
H6 H 0.2539 0.0386 0.5793 0.063 Uiso 1 1 calc R . .
C7 C 0.4440(9) 0.0282(4) 0.3862(3) 0.048(3) Uani 1 1 d . . .
H7A H 0.4266 0.0084 0.3555 0.072 Uiso 1 1 calc R . .
H7B H 0.5189 0.0191 0.3977 0.072 Uiso 1 1 calc R . .
H7C H 0.4404 0.0657 0.3790 0.072 Uiso 1 1 calc R . .
C8 C 0.4144(10) 0.0703(4) 0.7164(3) 0.043(3) Uani 1 1 d . . .
H8 H 0.3640 0.0993 0.7272 0.052 Uiso 1 1 calc R . .
C9 C 0.5289(9) 0.0795(4) 0.7372(4) 0.046(3) Uani 1 1 d . . .
H9A H 0.5546 0.1144 0.7271 0.069 Uiso 1 1 calc R . .
H9B H 0.5798 0.0530 0.7239 0.069 Uiso 1 1 calc R . .
H9C H 0.5269 0.0772 0.7741 0.069 Uiso 1 1 calc R . .
C10 C 0.3637(9) 0.0184(4) 0.7304(4) 0.052(3) Uani 1 1 d . . .
H10A H 0.2888 0.0160 0.7162 0.077 Uiso 1 1 calc R . .
H10B H 0.3598 0.0155 0.7673 0.077 Uiso 1 1 calc R . .
H10C H 0.4096 -0.0100 0.7169 0.077 Uiso 1 1 calc R . .
C11 C 0.3637(9) 0.3695(3) 0.5374(3) 0.027(2) Uani 1 1 d . . .
C12 C 0.2716(9) 0.3869(3) 0.5121(4) 0.034(3) Uani 1 1 d . . .
H12 H 0.2078 0.3959 0.5313 0.040 Uiso 1 1 calc R . .
C13 C 0.2667(9) 0.3919(4) 0.4599(4) 0.037(3) Uani 1 1 d . . .
H13 H 0.2014 0.4043 0.4437 0.045 Uiso 1 1 calc R . .
C14 C 0.3585(9) 0.3784(3) 0.4326(3) 0.028(3) Uani 1 1 d . . .
C15 C 0.4527(9) 0.3600(3) 0.4560(4) 0.036(3) Uani 1 1 d . . .
H15 H 0.5160 0.3504 0.4367 0.043 Uiso 1 1 calc R . .
C16 C 0.4537(9) 0.3556(3) 0.5082(4) 0.037(3) Uani 1 1 d . . .
H16 H 0.5184 0.3425 0.5244 0.044 Uiso 1 1 calc R . .
C17 C 0.2726(9) 0.4049(4) 0.3550(3) 0.049(3) Uani 1 1 d . . .
H17A H 0.2874 0.4067 0.3186 0.074 Uiso 1 1 calc R . .
H17B H 0.2576 0.4401 0.3679 0.074 Uiso 1 1 calc R . .
H17C H 0.2079 0.3825 0.3610 0.074 Uiso 1 1 calc R . .
C18 C 0.4560(9) 0.4686(3) 0.5972(4) 0.044(3) Uani 1 1 d . . .
H18 H 0.3873 0.4711 0.5762 0.052 Uiso 1 1 calc R . .
C19 C 0.5560(10) 0.4813(4) 0.5649(4) 0.063(4) Uani 1 1 d . . .
H19A H 0.5570 0.4582 0.5354 0.095 Uiso 1 1 calc R . .
H19B H 0.6238 0.4760 0.5847 0.095 Uiso 1 1 calc R . .
H19C H 0.5519 0.5178 0.5538 0.095 Uiso 1 1 calc R . .
C20 C 0.4437(9) 0.5028(4) 0.6430(4) 0.059(3) Uani 1 1 d U . .
H20A H 0.3760 0.4932 0.6612 0.089 Uiso 1 1 calc R . .
H20B H 0.4392 0.5395 0.6325 0.089 Uiso 1 1 calc R . .
H20C H 0.5081 0.4980 0.6651 0.089 Uiso 1 1 calc R . .
C21 C 0.1131(9) 0.2804(3) 0.6113(3) 0.026(2) Uani 1 1 d U . .
C22 C -0.0109(9) 0.3168(3) 0.6634(4) 0.029(3) Uani 1 1 d U . .
C23 C 0.1423(8) 0.2781(3) 0.6963(3) 0.021(2) Uani 1 1 d U . .
C24 C 0.2160(9) 0.2568(3) 0.7366(3) 0.024(2) Uani 1 1 d U . .
C25 C 0.1836(8) 0.2570(3) 0.7866(3) 0.027(2) Uani 1 1 d U . .
H25 H 0.1161 0.2730 0.7968 0.032 Uiso 1 1 calc R . .
C26 C 0.2526(9) 0.2331(3) 0.8214(4) 0.032(3) Uani 1 1 d . . .
H26 H 0.2320 0.2311 0.8560 0.039 Uiso 1 1 calc R . .
C27 C 0.3525(9) 0.2123(3) 0.8048(3) 0.031(3) Uani 1 1 d . . .
H27 H 0.4024 0.1966 0.8281 0.037 Uiso 1 1 calc R . .
C28 C 0.3786(9) 0.2146(3) 0.7541(4) 0.033(3) Uani 1 1 d . . .
H28 H 0.4477 0.2007 0.7432 0.039 Uiso 1 1 calc R . .
C29 C 0.1604(8) 0.2635(3) 0.5616(3) 0.026(2) Uani 1 1 d . . .
C30 C 0.1047(8) 0.2710(3) 0.5164(3) 0.030(2) Uani 1 1 d . . .
H30 H 0.0350 0.2884 0.5154 0.036 Uiso 1 1 calc R . .
C31 C 0.1547(9) 0.2521(4) 0.4723(3) 0.032(3) Uani 1 1 d . . .
H31 H 0.1194 0.2570 0.4405 0.039 Uiso 1 1 calc R . .
C32 C 0.2530(9) 0.2271(3) 0.4750(4) 0.034(3) Uani 1 1 d . . .
H32 H 0.2870 0.2132 0.4455 0.041 Uiso 1 1 calc R . .
C33 C 0.3034(8) 0.2219(3) 0.5219(3) 0.030(3) Uani 1 1 d . . .
H33 H 0.3737 0.2052 0.5231 0.036 Uiso 1 1 calc R . .
C34 C -0.1136(8) 0.3450(3) 0.6728(4) 0.026(2) Uani 1 1 d . . .
C35 C -0.1390(8) 0.3658(3) 0.7201(3) 0.030(3) Uani 1 1 d . . .
H35 H -0.0881 0.3628 0.7473 0.036 Uiso 1 1 calc R . .
C36 C -0.2405(10) 0.3912(4) 0.7266(4) 0.041(3) Uani 1 1 d . . .
H36 H -0.2603 0.4056 0.7584 0.049 Uiso 1 1 calc R . .
C37 C -0.3107(9) 0.3948(3) 0.6863(4) 0.038(3) Uani 1 1 d . . .
H37 H -0.3800 0.4122 0.6895 0.046 Uiso 1 1 calc R . .
C38 C -0.2795(9) 0.3729(3) 0.6410(4) 0.038(3) Uani 1 1 d . . .
H38 H -0.3298 0.3755 0.6135 0.045 Uiso 1 1 calc R . .
N1 N 0.1785(6) 0.2665(2) 0.6497(3) 0.0223(18) Uani 1 1 d . . .
N2 N 0.0176(7) 0.3041(3) 0.6153(2) 0.0232(19) Uani 1 1 d . . .
N3 N 0.0489(7) 0.3040(3) 0.7053(3) 0.028(2) Uani 1 1 d . . .
N4 N 0.3108(7) 0.2356(3) 0.7196(3) 0.0248(19) Uani 1 1 d . . .
N5 N -0.1835(7) 0.3481(3) 0.6329(3) 0.032(2) Uani 1 1 d . . .
N6 N 0.2606(7) 0.2388(3) 0.5649(2) 0.0247(19) Uani 1 1 d . . .
S1 S 0.4861(2) 0.17845(8) 0.62970(9) 0.0307(7) Uani 1 1 d . . .
S2 S 0.2294(2) 0.14170(9) 0.64542(9) 0.0357(7) Uani 1 1 d . . .
S3 S 0.4443(2) 0.30725(8) 0.63314(9) 0.0312(6) Uani 1 1 d . . .
S4 S 0.2290(2) 0.39570(9) 0.63333(10) 0.0392(7) Uani 1 1 d . . .
P1 P 0.3805(2) 0.11775(9) 0.62667(9) 0.0310(7) Uani 1 1 d . . .
P2 P 0.3698(2) 0.37209(9) 0.60571(9) 0.0301(7) Uani 1 1 d . . .
O1 O 0.4220(5) 0.0692(2) 0.6604(2) 0.0375(18) Uani 1 1 d . . .
O2 O 0.3648(6) 0.0153(2) 0.4251(2) 0.0444(19) Uani 1 1 d . . .
O3 O 0.4692(5) 0.4141(2) 0.6155(2) 0.0317(17) Uani 1 1 d . . .
O4 O 0.3685(6) 0.3832(2) 0.3806(2) 0.0406(18) Uani 1 1 d . . .
Ni1 Ni 0.32259(10) 0.23138(4) 0.63897(4) 0.0260(4) Uani 1 1 d . . .

loop_
_atom_site_aniso_label
_atom_site_aniso_U_11
_atom_site_aniso_U_22
_atom_site_aniso_U_33
_atom_site_aniso_U_23
_atom_site_aniso_U_13
_atom_site_aniso_U_12
C1 0.025(7) 0.033(6) 0.027(6) 0.001(4) 0.000(5) -0.006(5)
C2 0.023(8) 0.038(6) 0.042(7) -0.006(5) -0.001(6) -0.001(5)
C3 0.022(8) 0.047(7) 0.035(6) -0.002(5) 0.013(5) 0.005(5)
C4 0.061(9) 0.034(6) 0.023(6) -0.002(5) 0.001(6) -0.001(6)
C5 0.039(9) 0.064(7) 0.035(7) -0.004(6) 0.013(6) -0.022(6)
C6 0.060(10) 0.066(8) 0.032(7) -0.004(5) 0.025(6) -0.029(7)
C7 0.063(9) 0.047(7) 0.034(6) -0.008(5) 0.007(6) 0.011(6)
C8 0.067(10) 0.033(6) 0.029(6) 0.004(5) -0.006(6) 0.005(6)
C9 0.036(9) 0.055(7) 0.048(7) 0.001(5) -0.020(6) -0.010(6)
C10 0.060(9) 0.059(7) 0.036(6) 0.006(5) 0.003(6) -0.017(6)
C11 0.030(8) 0.021(5) 0.029(6) -0.002(4) -0.009(6) 0.000(5)
C12 0.025(8) 0.045(6) 0.030(7) 0.005(5) 0.007(6) -0.002(5)
C13 0.024(8) 0.049(7) 0.039(7) 0.000(5) 0.003(6) 0.002(5)
C14 0.028(9) 0.029(6) 0.027(7) -0.002(4) -0.002(6) -0.005(5)
C15 0.020(8) 0.048(7) 0.040(7) -0.008(5) 0.003(6) 0.007(5)
C16 0.023(8) 0.045(6) 0.043(7) -0.002(5) -0.005(6) 0.012(5)
C17 0.069(10) 0.054(7) 0.026(6) 0.005(5) -0.007(6) 0.001(6)
C18 0.051(9) 0.027(6) 0.053(7) -0.007(5) -0.019(6) -0.002(5)
C19 0.092(11) 0.044(7) 0.054(8) 0.007(5) -0.001(8) -0.018(7)
C20 0.060(7) 0.054(6) 0.063(6) -0.006(5) -0.014(6) 0.009(5)
C21 0.034(7) 0.027(5) 0.019(5) 0.003(4) -0.007(5) -0.007(5)
C22 0.029(7) 0.027(5) 0.032(5) -0.001(4) 0.003(5) -0.002(4)
C23 0.007(6) 0.030(5) 0.025(5) 0.003(4) -0.006(5) -0.008(4)
C24 0.032(7) 0.022(5) 0.019(5) 0.001(4) -0.006(5) -0.003(4)
C25 0.026(6) 0.034(5) 0.021(5) -0.003(4) 0.007(5) -0.002(4)
C26 0.026(8) 0.041(6) 0.030(6) 0.000(5) 0.006(6) -0.006(5)
C27 0.032(9) 0.035(6) 0.025(6) 0.011(4) 0.006(5) -0.009(5)
C28 0.035(8) 0.033(6) 0.031(6) 0.005(5) -0.006(6) -0.004(5)
C29 0.020(8) 0.029(6) 0.028(6) -0.006(4) 0.000(5) -0.004(5)
C30 0.013(7) 0.055(6) 0.021(6) 0.006(5) -0.006(5) 0.004(5)
C31 0.031(9) 0.053(7) 0.013(6) -0.001(4) -0.003(5) -0.007(6)
C32 0.028(8) 0.040(6) 0.034(7) -0.007(5) -0.004(6) 0.007(6)
C33 0.024(8) 0.041(6) 0.024(6) 0.002(4) -0.010(6) 0.003(5)
C34 0.016(7) 0.033(6) 0.029(6) -0.001(4) -0.009(6) -0.003(5)
C35 0.021(8) 0.039(6) 0.030(6) 0.000(5) -0.004(5) 0.002(5)
C36 0.041(9) 0.041(6) 0.039(7) -0.005(5) -0.008(7) 0.004(6)
C37 0.035(8) 0.034(6) 0.046(7) -0.001(5) -0.006(7) 0.002(5)
C38 0.040(9) 0.034(6) 0.040(7) -0.001(5) -0.004(6) -0.001(5)
N1 0.008(5) 0.027(4) 0.032(5) 0.003(3) 0.007(4) -0.006(4)
N2 0.009(6) 0.038(5) 0.023(5) 0.002(3) -0.004(4) 0.003(4)
N3 0.016(6) 0.035(5) 0.034(5) -0.001(4) -0.004(4) 0.001(4)
N4 0.013(6) 0.031(4) 0.031(5) -0.004(4) 0.002(4) -0.001(4)
N5 0.022(6) 0.031(4) 0.042(5) -0.001(4) 0.002(5) 0.004(4)
N6 0.021(6) 0.033(5) 0.020(5) -0.006(3) 0.005(4) 0.002(4)
S1 0.0248(19) 0.0351(13) 0.0323(14) -0.0020(11) -0.0018(13) 0.0006(11)
S2 0.031(2) 0.0360(14) 0.0405(16) -0.0014(12) 0.0023(14) -0.0037(12)
S3 0.0254(18) 0.0358(14) 0.0324(14) 0.0040(11) -0.0008(14) -0.0002(11)
S4 0.032(2) 0.0488(16) 0.0373(16) -0.0003(13) 0.0002(14) 0.0025(12)
P1 0.032(2) 0.0321(14) 0.0285(15) 0.0003(11) -0.0010(14) -0.0009(13)
P2 0.024(2) 0.0338(15) 0.0326(15) -0.0010(11) -0.0023(14) 0.0003(13)
O1 0.049(6) 0.036(4) 0.027(4) 0.001(3) -0.005(3) 0.010(3)
O2 0.042(5) 0.058(5) 0.033(4) -0.006(3) 0.007(4) -0.011(4)
O3 0.024(5) 0.030(4) 0.041(4) -0.002(3) -0.013(3) 0.004(3)
O4 0.040(5) 0.054(4) 0.027(4) -0.003(3) -0.006(4) -0.003(4)
Ni1 0.0216(9) 0.0333(7) 0.0231(7) 0.0006(5) -0.0001(6) 0.0003(6)

loop_
_atom_type_symbol
_atom_type_description
_atom_type_scat_dispersion_real
_atom_type_scat_dispersion_imag
_atom_type_scat_source
C C 0.0033 0.0016 'International Tables Vol C Tables 4.2.6.8 and 6.1.1.4'
H H 0.0000 0.0000 'International Tables Vol C Tables 4.2.6.8 and 6.1.1.4'
N N 0.0061 0.0033 'International Tables Vol C Tables 4.2.6.8 and 6.1.1.4'
S S 0.1246 0.1234 'International Tables Vol C Tables 4.2.6.8 and 6.1.1.4'
P P 0.1023 0.0942 'International Tables Vol C Tables 4.2.6.8 and 6.1.1.4'
O O 0.0106 0.0060 'International Tables Vol C Tables 4.2.6.8 and 6.1.1.4'
Ni Ni 0.3393 1.1124 'International Tables Vol C Tables 4.2.6.8 and 6.1.1.4'

loop_
_geom_angle_atom_site_label_1
_geom_angle_atom_site_label_2
_geom_angle_atom_site_label_3
_geom_angle
_geom_angle_site_symmetry_1
_geom_angle_site_symmetry_3
_geom_angle_publ_flag
C2 C1 C6 117.0(8) . . ?
C2 C1 P1 123.9(7) . . ?
C6 C1 P1 119.2(7) . . ?
C3 C2 C1 122.6(9) . . ?
C3 C2 H2 118.7 . . ?
C1 C2 H2 118.7 . . ?
C2 C3 C4 118.3(9) . . ?
C2 C3 H3 120.9 . . ?
C4 C3 H3 120.9 . . ?
C5 C4 C3 121.3(9) . . ?
C5 C4 O2 115.0(9) . . ?
C3 C4 O2 123.7(9) . . ?
C4 C5 C6 119.1(9) . . ?
C4 C5 H5 120.4 . . ?
C6 C5 H5 120.4 . . ?
C5 C6 C1 121.8(9) . . ?
C5 C6 H6 119.1 . . ?
C1 C6 H6 119.1 . . ?
O2 C7 H7A 109.5 . . ?
O2 C7 H7B 109.5 . . ?
H7A C7 H7B 109.5 . . ?
O2 C7 H7C 109.5 . . ?
H7A C7 H7C 109.5 . . ?
H7B C7 H7C 109.5 . . ?
O1 C8 C10 104.8(7) . . ?
O1 C8 C9 108.2(8) . . ?
C10 C8 C9 114.9(8) . . ?
O1 C8 H8 109.6 . . ?
C10 C8 H8 109.6 . . ?
C9 C8 H8 109.6 . . ?
C8 C9 H9A 109.5 . . ?
C8 C9 H9B 109.5 . . ?
H9A C9 H9B 109.5 . . ?
C8 C9 H9C 109.5 . . ?
H9A C9 H9C 109.5 . . ?
H9B C9 H9C 109.5 . . ?
C8 C10 H10A 109.5 . . ?
C8 C10 H10B 109.5 . . ?
H10A C10 H10B 109.5 . . ?
C8 C10 H10C 109.5 . . ?
H10A C10 H10C 109.5 . . ?
H10B C10 H10C 109.5 . . ?
C12 C11 C16 116.5(8) . . ?
C12 C11 P2 120.7(8) . . ?
C16 C11 P2 122.5(8) . . ?
C11 C12 C13 123.4(9) . . ?
C11 C12 H12 118.3 . . ?
C13 C12 H12 118.3 . . ?
C14 C13 C12 118.0(10) . . ?
C14 C13 H13 121.0 . . ?
C12 C13 H13 121.0 . . ?
C13 C14 C15 121.0(9) . . ?
C13 C14 O4 125.0(9) . . ?
C15 C14 O4 113.9(9) . . ?
C14 C15 C16 119.0(9) . . ?
C14 C15 H15 120.5 . . ?
C16 C15 H15 120.5 . . ?
C11 C16 C15 122.1(9) . . ?
C11 C16 H16 119.0 . . ?
C15 C16 H16 119.0 . . ?
O4 C17 H17A 109.5 . . ?
O4 C17 H17B 109.5 . . ?
H17A C17 H17B 109.5 . . ?
O4 C17 H17C 109.5 . . ?
H17A C17 H17C 109.5 . . ?
H17B C17 H17C 109.5 . . ?
O3 C18 C20 107.1(8) . . ?
O3 C18 C19 107.5(8) . . ?
C20 C18 C19 114.2(9) . . ?
O3 C18 H18 109.3 . . ?
C20 C18 H18 109.3 . . ?
C19 C18 H18 109.3 . . ?
C18 C19 H19A 109.5 . . ?
C18 C19 H19B 109.5 . . ?
H19A C19 H19B 109.5 . . ?
C18 C19 H19C 109.5 . . ?
H19A C19 H19C 109.5 . . ?
H19B C19 H19C 109.5 . . ?
C18 C20 H20A 109.5 . . ?
C18 C20 H20B 109.5 . . ?
H20A C20 H20B 109.5 . . ?
C18 C20 H20C 109.5 . . ?
H20A C20 H20C 109.5 . . ?
H20B C20 H20C 109.5 . . ?
N2 C21 N1 125.6(8) . . ?
N2 C21 C29 122.7(9) . . ?
N1 C21 C29 111.6(9) . . ?
N2 C22 N3 125.0(9) . . ?
N2 C22 C34 119.5(9) . . ?
N3 C22 C34 115.5(8) . . ?
N3 C23 N1 123.4(8) . . ?
N3 C23 C24 124.0(9) . . ?
N1 C23 C24 112.6(8) . . ?
N4 C24 C25 124.3(8) . . ?
N4 C24 C23 114.5(8) . . ?
C25 C24 C23 121.1(9) . . ?
C24 C25 C26 117.9(9) . . ?
C24 C25 H25 121.1 . . ?
C26 C25 H25 121.1 . . ?
C25 C26 C27 118.7(9) . . ?
C25 C26 H26 120.7 . . ?
C27 C26 H26 120.7 . . ?
C28 C27 C26 119.3(9) . . ?
C28 C27 H27 120.4 . . ?
C26 C27 H27 120.4 . . ?
N4 C28 C27 122.8(10) . . ?
N4 C28 H28 118.6 . . ?
C27 C28 H28 118.6 . . ?
N6 C29 C30 123.4(8) . . ?
N6 C29 C21 114.3(8) . . ?
C30 C29 C21 122.3(9) . . ?
C29 C30 C31 117.6(9) . . ?
C29 C30 H30 121.2 . . ?
C31 C30 H30 121.2 . . ?
C32 C31 C30 119.8(9) . . ?
C32 C31 H31 120.1 . . ?
C30 C31 H31 120.1 . . ?
C31 C32 C33 118.5(9) . . ?
C31 C32 H32 120.8 . . ?
C33 C32 H32 120.8 . . ?
N6 C33 C32 124.7(9) . . ?
N6 C33 H33 117.7 . . ?
C32 C33 H33 117.7 . . ?
N5 C34 C35 122.8(9) . . ?
N5 C34 C22 115.2(8) . . ?
C35 C34 C22 122.0(9) . . ?
C36 C35 C34 118.8(9) . . ?
C36 C35 H35 120.6 . . ?
C34 C35 H35 120.6 . . ?
C37 C36 C35 118.5(10) . . ?
C37 C36 H36 120.7 . . ?
C35 C36 H36 120.7 . . ?
C36 C37 C38 119.0(10) . . ?
C36 C37 H37 120.5 . . ?
C38 C37 H37 120.5 . . ?
N5 C38 C37 124.7(10) . . ?
N5 C38 H38 117.6 . . ?
C37 C38 H38 117.6 . . ?
C21 N1 C23 116.8(8) . . ?
C21 N1 Ni1 122.0(6) . . ?
C23 N1 Ni1 121.2(6) . . ?
C21 N2 C22 114.2(8) . . ?
C23 N3 C22 114.9(8) . . ?
C24 N4 C28 116.9(8) . . ?
C24 N4 Ni1 114.3(6) . . ?
C28 N4 Ni1 128.3(7) . . ?
C38 N5 C34 116.2(8) . . ?
C33 N6 C29 116.0(8) . . ?
C33 N6 Ni1 129.4(7) . . ?
C29 N6 Ni1 114.6(6) . . ?
P1 S1 Ni1 85.39(12) . . ?
P1 S2 Ni1 81.79(11) . . ?
P2 S3 Ni1 114.14(14) . . ?
O1 P1 C1 99.1(4) . . ?
O1 P1 S2 112.6(3) . . ?
C1 P1 S2 112.3(4) . . ?
O1 P1 S1 112.2(3) . . ?
C1 P1 S1 110.9(3) . . ?
S2 P1 S1 109.45(14) . . ?
O3 P2 C11 102.3(4) . . ?
O3 P2 S4 112.1(2) . . ?
C11 P2 S4 110.6(4) . . ?
O3 P2 S3 99.1(2) . . ?
C11 P2 S3 110.3(3) . . ?
S4 P2 S3 120.48(16) . . ?
C8 O1 P1 121.3(5) . . ?
C4 O2 C7 117.2(8) . . ?
C18 O3 P2 119.2(6) . . ?
C14 O4 C17 115.4(8) . . ?
N1 Ni1 N6 77.3(3) . . ?
N1 Ni1 N4 77.0(3) . . ?
N6 Ni1 N4 154.1(3) . . ?
N1 Ni1 S1 172.5(2) . . ?
N6 Ni1 S1 104.3(2) . . ?
N4 Ni1 S1 100.6(2) . . ?
N1 Ni1 S3 100.1(2) . . ?
N6 Ni1 S3 94.8(2) . . ?
N4 Ni1 S3 93.6(2) . . ?
S1 Ni1 S3 87.05(9) . . ?
N1 Ni1 S2 90.71(19) . . ?
N6 Ni1 S2 89.2(2) . . ?
N4 Ni1 S2 87.10(19) . . ?
S1 Ni1 S2 82.07(9) . . ?
S3 Ni1 S2 169.03(10) . . ?

loop_
_geom_bond_atom_site_label_1
_geom_bond_atom_site_label_2
_geom_bond_distance
_geom_bond_site_symmetry_2
_geom_bond_publ_flag
C1 C2 1.376(12) . ?
C1 C6 1.396(12) . ?
C1 P1 1.791(9) . ?
C2 C3 1.383(12) . ?
C2 H2 0.9500 . ?
C3 C4 1.381(13) . ?
C3 H3 0.9500 . ?
C4 C5 1.366(13) . ?
C4 O2 1.385(10) . ?
C5 C6 1.379(12) . ?
C5 H5 0.9500 . ?
C6 H6 0.9500 . ?
C7 O2 1.443(11) . ?
C7 H7A 0.9800 . ?
C7 H7B 0.9800 . ?
C7 H7C 0.9800 . ?
C8 O1 1.485(10) . ?
C8 C10 1.506(12) . ?
C8 C9 1.504(13) . ?
C8 H8 1.0000 . ?
C9 H9A 0.9800 . ?
C9 H9B 0.9800 . ?
C9 H9C 0.9800 . ?
C10 H10A 0.9800 . ?
C10 H10B 0.9800 . ?
C10 H10C 0.9800 . ?
C11 C12 1.370(12) . ?
C11 C16 1.379(12) . ?
C11 P2 1.811(9) . ?
C12 C13 1.390(12) . ?
C12 H12 0.9500 . ?
C13 C14 1.366(13) . ?
C13 H13 0.9500 . ?
C14 C15 1.376(12) . ?
C14 O4 1.386(10) . ?
C15 C16 1.388(12) . ?
C15 H15 0.9500 . ?
C16 H16 0.9500 . ?
C17 O4 1.451(11) . ?
C17 H17A 0.9800 . ?
C17 H17B 0.9800 . ?
C17 H17C 0.9800 . ?
C18 O3 1.484(10) . ?
C18 C20 1.501(13) . ?
C18 C19 1.512(14) . ?
C18 H18 1.0000 . ?
C19 H19A 0.9800 . ?
C19 H19B 0.9800 . ?
C19 H19C 0.9800 . ?
C20 H20A 0.9800 . ?
C20 H20B 0.9800 . ?
C20 H20C 0.9800 . ?
C21 N2 1.306(11) . ?
C21 N1 1.334(11) . ?
C21 C29 1.498(12) . ?
C22 N2 1.359(10) . ?
C22 N3 1.361(11) . ?
C22 C34 1.456(12) . ?
C23 N3 1.328(10) . ?
C23 N1 1.343(10) . ?
C23 C24 1.491(12) . ?
C24 N4 1.341(11) . ?
C24 C25 1.382(11) . ?
C25 C26 1.382(12) . ?
C25 H25 0.9500 . ?
C26 C27 1.387(12) . ?
C26 H26 0.9500 . ?
C27 C28 1.382(12) . ?
C27 H27 0.9500 . ?
C28 N4 1.338(11) . ?
C28 H28 0.9500 . ?
C29 N6 1.366(11) . ?
C29 C30 1.384(12) . ?
C30 C31 1.402(12) . ?
C30 H30 0.9500 . ?
C31 C32 1.349(12) . ?
C31 H31 0.9500 . ?
C32 C33 1.388(12) . ?
C32 H32 0.9500 . ?
C33 N6 1.324(10) . ?
C33 H33 0.9500 . ?
C34 N5 1.353(11) . ?
C34 C35 1.393(12) . ?
C35 C36 1.395(13) . ?
C35 H35 0.9500 . ?
C36 C37 1.365(12) . ?
C36 H36 0.9500 . ?
C37 C38 1.377(12) . ?
C37 H37 0.9500 . ?
C38 N5 1.335(11) . ?
C38 H38 0.9500 . ?
N1 Ni1 1.975(7) . ?
N4 Ni1 2.142(7) . ?
N6 Ni1 2.106(7) . ?
S1 P1 2.009(3) . ?
S1 Ni1 2.403(3) . ?
S2 P1 1.984(4) . ?
S2 Ni1 2.559(3) . ?
S3 P2 2.020(3) . ?
S3 Ni1 2.436(3) . ?
S4 P2 1.943(4) . ?
P1 O1 1.610(6) . ?
P2 O3 1.630(6) . ?
